data_4089057
loop_
_publ_author_name
'Hettmanczyk, Lara'
'Schulze, Dennis'
'Suntrup, Lisa'
'Sarkar, Biprajit'

_publ_section_title
;
 Mono- and Digold(I) Complexes with Mesoionic Carbenes: Structural
 Characterization and Use in Catalytic Silver-Free Oxazoline Formation
;
_journal_issue 22
_journal_name_full Organometallics
_journal_page_first 3828
_journal_paper_doi 10.1021/acs.organomet.6b00675
_journal_volume 35
_journal_year 2016
_chemical_formula_sum 'C21 H25 Au Cl N3'
_chemical_formula_weight 551.86
_space_group_IT_number 14
_space_group_name_Hall '-P 2yn'
_space_group_name_H-M_alt 'P 1 21/n 1'
_symmetry_cell_setting monoclinic
_symmetry_space_group_name_H-M 'P 1 21/n 1'
_atom_sites_solution_hydrogens geom
_atom_sites_solution_primary direct
_atom_sites_solution_secondary difmap
_audit_creation_method SHELXL-97
_cell_angle_alpha 90.00
_cell_angle_beta 92.439(5)
_cell_angle_gamma 90.00
_cell_formula_units_Z 4
_cell_length_a 7.2040(19)
_cell_length_b 12.403(3)
_cell_length_c 23.705(6)
_cell_measurement_reflns_used 4510
_cell_measurement_temperature 140(2)
_cell_measurement_theta_max 30.60
_cell_measurement_theta_min 1.85
_cell_volume 2116.2(9)
_computing_structure_refinement 'SHELXL-97 (Sheldrick, 2008)'
_diffrn_ambient_temperature 140(2)
_diffrn_measured_fraction_theta_full 0.992
_diffrn_measured_fraction_theta_max 0.992
_diffrn_measurement_device_type 'Bruker Smart AXS'
_diffrn_measurement_method 'omega scans'
_diffrn_radiation_monochromator graphite
_diffrn_radiation_source 'fine-focus sealed tube'
_diffrn_radiation_type MoK\a
_diffrn_radiation_wavelength 0.71073
_diffrn_reflns_av_R_equivalents 0.0568
_diffrn_reflns_av_sigmaI/netI 0.0561
_diffrn_reflns_limit_h_max 10
_diffrn_reflns_limit_h_min -10
_diffrn_reflns_limit_k_max 17
_diffrn_reflns_limit_k_min -17
_diffrn_reflns_limit_l_max 33
_diffrn_reflns_limit_l_min -33
_diffrn_reflns_number 25592
_diffrn_reflns_theta_full 30.60
_diffrn_reflns_theta_max 30.60
_diffrn_reflns_theta_min 1.85
_exptl_absorpt_coefficient_mu 7.087
_exptl_absorpt_correction_T_max 7561
_exptl_absorpt_correction_T_min 0.5277
_exptl_absorpt_correction_type multi-scans
_exptl_absorpt_process_details 'Blessing, 1995'
_exptl_crystal_colour white
_exptl_crystal_density_diffrn 1.732
_exptl_crystal_density_method 'not measured'
_exptl_crystal_description block
_exptl_crystal_F_000 1072
_exptl_crystal_size_max 0.24
_exptl_crystal_size_mid 0.11
_exptl_crystal_size_min 0.06
_refine_diff_density_max 2.164
_refine_diff_density_min -1.490
_refine_diff_density_rms 0.194
_refine_ls_extinction_method none
_refine_ls_goodness_of_fit_ref 1.049
_refine_ls_hydrogen_treatment constr
_refine_ls_matrix_type full
_refine_ls_number_parameters 236
_refine_ls_number_reflns 6463
_refine_ls_number_restraints 0
_refine_ls_restrained_S_all 1.049
_refine_ls_R_factor_all 0.0689
_refine_ls_R_factor_gt 0.0379
_refine_ls_shift/su_max 0.001
_refine_ls_shift/su_mean 0.000
_refine_ls_structure_factor_coef Fsqd
_refine_ls_weighting_details 'calc w=1/[\s^2^(Fo^2^)+(0.0323P)^2^+2.5002P] where P=(Fo^2^+2Fc^2^)/3'
_refine_ls_weighting_scheme calc
_refine_ls_wR_factor_gt 0.0716
_refine_ls_wR_factor_ref 0.0816
_reflns_number_gt 4510
_reflns_number_total 6463
_reflns_threshold_expression >2\s(I)
_cod_data_source_file om6b00675_si_002.cif
_cod_data_source_block sar518m
_cod_original_cell_volume 2116.2(10)
_cod_original_sg_symbol_H-M P2(1)/n
_cod_database_code 4089057

loop_
_symmetry_equiv_pos_as_xyz
'x, y, z'
'-x+1/2, y+1/2, -z+1/2'
'-x, -y, -z'
'x-1/2, -y-1/2, z-1/2'

loop_
_atom_site_label
_atom_site_type_symbol
_atom_site_fract_x
_atom_site_fract_y
_atom_site_fract_z
_atom_site_U_iso_or_equiv
_atom_site_adp_type
_atom_site_occupancy
_atom_site_symmetry_multiplicity
_atom_site_calc_flag
_atom_site_refinement_flags
C10 C -0.5739(8) 0.0372(5) 0.3507(2) 0.0353(12) Uani 1 1 d .
H4 H -0.6718 0.0050 0.3301 0.042 Uiso 1 1 calc R
C6 C -0.2763(8) 0.1221(4) 0.3537(2) 0.0328(12) Uani 1 1 d .
H8 H -0.1732 0.1475 0.3355 0.039 Uiso 1 1 calc R
C8 C -0.4375(10) 0.0952(5) 0.4392(2) 0.0464(16) Uani 1 1 d .
H6 H -0.4429 0.1024 0.4782 0.056 Uiso 1 1 calc R
C7 C -0.2855(9) 0.1321(5) 0.4120(2) 0.0416(15) Uani 1 1 d .
H7 H -0.1877 0.1640 0.4328 0.050 Uiso 1 1 calc R
C9 C -0.5828(9) 0.0474(5) 0.4084(2) 0.0434(15) Uani 1 1 d .
H5 H -0.6861 0.0223 0.4266 0.052 Uiso 1 1 calc R
Au1 Au -0.77867(3) 0.181569(15) 0.224407(7) 0.02303(6) Uani 1 1 d .
Cl1 Cl -1.0485(2) 0.27526(12) 0.23178(6) 0.0397(3) Uani 1 1 d .
C1 C -0.5468(7) 0.0986(4) 0.22019(19) 0.0237(10) Uani 1 1 d .
C50 C -0.1126(7) -0.0400(4) 0.2575(2) 0.0299(11) Uani 1 1 d .
H21A H -0.0815 -0.0994 0.2338 0.045 Uiso 1 1 calc R
H21B H -0.1350 -0.0662 0.2948 0.045 Uiso 1 1 calc R
H21C H -0.0116 0.0105 0.2595 0.045 Uiso 1 1 calc R
C24 C -0.7518(8) 0.0074(5) 0.0408(2) 0.0338(12) Uani 1 1 d .
H11 H -0.8380 -0.0423 0.0264 0.041 Uiso 1 1 calc R
N1 N -0.2807(6) 0.0136(3) 0.23402(15) 0.0232(9) Uani 1 1 d .
C25 C -0.6793(7) -0.0046(4) 0.09573(19) 0.0252(10) Uani 1 1 d .
N3 N -0.4699(6) 0.0631(3) 0.17135(15) 0.0226(8) Uani 1 1 d .
N2 N -0.3108(6) 0.0115(3) 0.17868(16) 0.0258(9) Uani 1 1 d .
C2 C -0.4160(7) 0.0651(4) 0.26101(19) 0.0234(10) Uani 1 1 d .
C5 C -0.4216(7) 0.0742(4) 0.32303(19) 0.0254(10) Uani 1 1 d .
C22 C -0.5737(9) 0.1669(4) 0.0273(2) 0.0383(14) Uani 1 1 d .
H13 H -0.5415 0.2238 0.0042 0.046 Uiso 1 1 calc R
C20 C -0.5499(7) 0.0731(4) 0.11423(18) 0.0256(11) Uani 1 1 d .
C29 C -0.7289(7) -0.0996(4) 0.1320(2) 0.0300(11) Uani 1 1 d .
H15 H -0.7067 -0.0794 0.1717 0.036 Uiso 1 1 calc R
C21 C -0.4944(8) 0.1598(4) 0.0817(2) 0.0327(12) Uani 1 1 d .
C26 C -0.3509(10) 0.2423(5) 0.1028(2) 0.0476(17) Uani 1 1 d .
H18 H -0.3357 0.2339 0.1438 0.057 Uiso 1 1 calc R
C30 C -0.6050(8) -0.1953(5) 0.1195(2) 0.0397(14) Uani 1 1 d .
H17A H -0.6374 -0.2553 0.1427 0.060 Uiso 1 1 calc R
H17B H -0.4774 -0.1762 0.1274 0.060 Uiso 1 1 calc R
H17C H -0.6220 -0.2149 0.0804 0.060 Uiso 1 1 calc R
C23 C -0.6984(9) 0.0915(5) 0.0074(2) 0.0397(14) Uani 1 1 d .
H12 H -0.7478 0.0972 -0.0294 0.048 Uiso 1 1 calc R
C28 C -0.4115(17) 0.3555(6) 0.0915(3) 0.100(4) Uani 1 1 d .
H20A H -0.3169 0.4043 0.1054 0.150 Uiso 1 1 calc R
H20B H -0.5248 0.3693 0.1101 0.150 Uiso 1 1 calc R
H20C H -0.4319 0.3657 0.0515 0.150 Uiso 1 1 calc R
C27 C -0.1597(12) 0.2189(8) 0.0775(3) 0.089(3) Uani 1 1 d .
H19A H -0.1244 0.1456 0.0854 0.133 Uiso 1 1 calc R
H19B H -0.0679 0.2668 0.0940 0.133 Uiso 1 1 calc R
H19C H -0.1686 0.2298 0.0374 0.133 Uiso 1 1 calc R
C31 C -0.9320(8) -0.1339(5) 0.1236(3) 0.0434(14) Uani 1 1 d .
H16A H -0.9557 -0.1943 0.1475 0.065 Uiso 1 1 calc R
H16B H -0.9564 -0.1540 0.0848 0.065 Uiso 1 1 calc R
H16C H -1.0113 -0.0750 0.1330 0.065 Uiso 1 1 calc R

loop_
_atom_site_aniso_label
_atom_site_aniso_U_11
_atom_site_aniso_U_22
_atom_site_aniso_U_33
_atom_site_aniso_U_23
_atom_site_aniso_U_13
_atom_site_aniso_U_12
C10 0.041(3) 0.041(3) 0.023(3) 0.006(2) -0.003(2) -0.003(3)
C6 0.041(3) 0.035(3) 0.023(2) -0.002(2) -0.004(2) -0.003(2)
C8 0.077(5) 0.047(4) 0.014(2) 0.002(2) 0.000(3) 0.006(3)
C7 0.064(4) 0.034(3) 0.026(3) -0.004(2) -0.014(3) -0.006(3)
C9 0.052(4) 0.055(4) 0.024(3) 0.007(3) 0.012(3) -0.003(3)
Au1 0.02698(10) 0.02489(9) 0.01706(8) -0.00106(8) -0.00070(6) 0.00141(9)
Cl1 0.0351(8) 0.0461(8) 0.0376(7) -0.0032(6) -0.0002(6) 0.0133(6)
C1 0.031(3) 0.024(2) 0.016(2) -0.0001(18) -0.0010(19) -0.001(2)
C50 0.031(3) 0.035(3) 0.023(2) 0.003(2) -0.006(2) 0.002(2)
C24 0.031(3) 0.046(3) 0.023(3) -0.005(2) -0.008(2) 0.006(2)
N1 0.023(2) 0.026(2) 0.020(2) 0.0031(15) -0.0015(17) 0.0004(17)
C25 0.023(3) 0.035(3) 0.018(2) -0.0014(19) -0.0002(19) 0.003(2)
N3 0.027(2) 0.027(2) 0.0135(18) 0.0019(15) -0.0012(15) 0.0012(17)
N2 0.031(2) 0.028(2) 0.0180(19) 0.0002(16) -0.0005(17) 0.0034(18)
C2 0.026(3) 0.025(2) 0.018(2) 0.0052(18) -0.0012(19) -0.006(2)
C5 0.037(3) 0.024(2) 0.015(2) 0.0009(18) -0.002(2) 0.001(2)
C22 0.059(4) 0.035(3) 0.021(2) 0.004(2) -0.001(2) 0.010(3)
C20 0.033(3) 0.032(3) 0.011(2) -0.0024(18) -0.0019(19) 0.008(2)
C29 0.032(3) 0.041(3) 0.016(2) -0.004(2) 0.001(2) -0.004(2)
C21 0.048(3) 0.032(3) 0.019(2) -0.0014(19) 0.001(2) 0.009(2)
C26 0.081(5) 0.042(3) 0.019(3) -0.002(2) 0.002(3) -0.016(3)
C30 0.040(3) 0.044(3) 0.035(3) 0.011(3) 0.002(2) 0.005(3)
C23 0.048(4) 0.053(4) 0.018(2) 0.003(2) -0.007(2) 0.018(3)
C28 0.217(12) 0.038(4) 0.041(4) 0.005(3) -0.035(6) -0.023(6)
C27 0.095(7) 0.117(7) 0.056(5) -0.034(5) 0.029(5) -0.067(6)
C31 0.035(3) 0.047(3) 0.049(4) -0.008(3) 0.005(3) -0.007(3)

loop_
_atom_type_symbol
_atom_type_description
_atom_type_scat_dispersion_real
_atom_type_scat_dispersion_imag
_atom_type_scat_source
C C 0.0033 0.0016 'International Tables Vol C Tables 4.2.6.8 and 6.1.1.4'
H H 0.0000 0.0000 'International Tables Vol C Tables 4.2.6.8 and 6.1.1.4'
N N 0.0061 0.0033 'International Tables Vol C Tables 4.2.6.8 and 6.1.1.4'
Cl Cl 0.1484 0.1585 'International Tables Vol C Tables 4.2.6.8 and 6.1.1.4'
Au Au -2.0133 8.8022 'International Tables Vol C Tables 4.2.6.8 and 6.1.1.4'

loop_
_geom_angle_atom_site_label_1
_geom_angle_atom_site_label_2
_geom_angle_atom_site_label_3
_geom_angle
C9 C10 C5 120.8(5)
C5 C6 C7 119.5(5)
C7 C8 C9 119.7(5)
C8 C7 C6 120.6(6)
C10 C9 C8 119.8(6)
C1 Au1 Cl1 178.31(14)
N3 C1 C2 101.8(4)
N3 C1 Au1 125.7(3)
C2 C1 Au1 132.4(4)
C23 C24 C25 121.2(5)
N2 N1 C2 112.9(4)
N2 N1 C50 117.8(4)
C2 N1 C50 129.4(4)
C24 C25 C20 116.0(5)
C24 C25 C29 121.9(5)
C20 C25 C29 122.0(4)
N2 N3 C1 115.0(4)
N2 N3 C20 118.2(4)
C1 N3 C20 126.7(4)
N3 N2 N1 103.1(4)
N1 C2 C1 107.1(4)
N1 C2 C5 124.0(4)
C1 C2 C5 128.8(5)
C10 C5 C6 119.5(5)
C10 C5 C2 120.2(5)
C6 C5 C2 120.3(5)
C23 C22 C21 121.0(5)
C21 C20 C25 124.2(4)
C21 C20 N3 118.0(4)
C25 C20 N3 117.7(4)
C25 C29 C30 110.0(4)
C25 C29 C31 113.0(5)
C30 C29 C31 108.8(5)
C20 C21 C22 116.5(5)
C20 C21 C26 123.0(5)
C22 C21 C26 120.5(5)
C28 C26 C21 112.6(6)
C28 C26 C27 111.4(7)
C21 C26 C27 110.4(5)
C22 C23 C24 121.1(5)

loop_
_geom_bond_atom_site_label_1
_geom_bond_atom_site_label_2
_geom_bond_distance
C10 C9 1.378(7)
C10 C5 1.381(7)
C6 C5 1.383(7)
C6 C7 1.393(7)
C8 C7 1.372(9)
C8 C9 1.384(8)
Au1 C1 1.968(5)
Au1 Cl1 2.2780(15)
C1 N3 1.377(6)
C1 C2 1.385(6)
C50 N1 1.471(6)
C24 C23 1.374(8)
C24 C25 1.390(7)
N1 N2 1.321(5)
N1 C2 1.349(6)
C25 C20 1.398(7)
C25 C29 1.511(7)
N3 N2 1.317(5)
N3 C20 1.454(5)
C2 C5 1.477(6)
C22 C23 1.367(8)
C22 C21 1.391(7)
C20 C21 1.391(7)
C29 C30 1.523(8)
C29 C31 1.528(7)
C21 C26 1.524(8)
C26 C28 1.491(10)
C26 C27 1.553(11)
